data_2018856
loop_
_publ_author_name
'Rouland, J.C.'
'Rodier, N.'
'Toffoli, P.'
'Khodadad, P.'

_publ_section_title
;
 Structure du Tetrathiophosphate(V) de Zinc et d'Argent, Zn Ag P S4
;
_journal_name_full 'Acta Crystallographica C (39,1983-)'
_journal_page_first 645
_journal_page_last 647
_journal_volume 41
_journal_year 1985
_chemical_formula_sum 'Ag P S4 Zn'
_chemical_name_systematic 'Zn Ag P S4'
_space_group_IT_number 33
_symmetry_space_group_name_Hall 'P 2c -2n'
_symmetry_space_group_name_H-M 'P n a 21'
_cell_angle_alpha 90
_cell_angle_beta 90
_cell_angle_gamma 90
_cell_formula_units_Z 4
_cell_length_a 12.502
_cell_length_b 7.599
_cell_length_c 6.0696
_cell_volume 576.628
_citation_journal_id_ASTM ACSCEE
_cod_data_source_file silver1-2_485.cif
_cod_data_source_block Ag1P1S4Zn1
_cod_original_cell_volume 576.6284
_cod_original_formula_sum 'Ag1 P1 S4 Zn1'
_cod_database_code 2018856

loop_
_symmetry_equiv_pos_as_xyz
x,y,z
-x,-y,z+1/2
-x+1/2,y+1/2,z+1/2
x+1/2,-y+1/2,z

loop_
_atom_site_label
_atom_site_type_symbol
_atom_site_fract_x
_atom_site_fract_y
_atom_site_fract_z
_atom_site_occupancy
_atom_site_U_iso_or_equiv
P1 P+5 0.4047 0.2333 0.4948 1 0.0
S2 S-2 0.5634 0.2676 0.4168 1 0.0
S4 S-2 0.3843 0.2562 0.8301 1 0.0
S3 S-2 0.3326 0.4458 0.3469 1 0.0
Zn1 Zn+2 0.15944 0.4884 0.497 1 0.0
Ag1 Ag+1 0.57258 0.28294 0 1 0.0
S1 S-2 0.3298 0.0119 0.3851 1 0.0
